data_4302908
loop_
_publ_author_name
'Feng-Zhao Yang'
'Yu-Heng Wang'
'Mu-Chieh Chang'
'Kuo-Hsuan Yu'
'Shou-Ling Huang'
'Yi-Hung Liu'
'Yu Wang'
'Shiuh-Tzung Liu'
'Jwu-Ting Chen'

_publ_section_title
;
Kinetic and Mechanistic Studies of Geometrical Isomerism in Neutral
Square-Planar Methylpalladium Complexes Bearing Unsymmetrical Bidentate
Ligands of \a-Aminoaldimines
;
_journal_name_full 'Inorganic Chemistry'
_journal_page_first 7639
_journal_page_last 7644
_journal_paper_doi 10.1021/ic900296y
_journal_volume 48
_journal_year 2009
_chemical_formula_sum 'C13 H21 Cl N2 Pd'
_chemical_formula_weight 347.17
_chemical_name_systematic
; 
 ? 
;
_space_group_IT_number 14
_symmetry_cell_setting monoclinic
_symmetry_space_group_name_Hall '-P 2yn'
_symmetry_space_group_name_H-M 'P 1 21/n 1'
_atom_sites_solution_hydrogens geom
_atom_sites_solution_primary direct
_atom_sites_solution_secondary difmap
_audit_creation_method SHELXL-97
_cell_angle_alpha 90.00
_cell_angle_beta 103.409(3)
_cell_angle_gamma 90.00
_cell_formula_units_Z 4
_cell_length_a 9.7358(3)
_cell_length_b 13.0991(4)
_cell_length_c 12.1040(3)
_cell_measurement_reflns_used 6142
_cell_measurement_temperature 295(2)
_cell_measurement_theta_max 30.1456
_cell_measurement_theta_min 2.8775
_cell_volume 1501.55(8)
_computing_cell_refinement
; 
CrysAlis RED, Oxford Diffraction Ltd., 
Version 1.171.32.29 (release 10-06-2008 CrysAlis171 .NET) 
(compiled Jun 10 2008,16:49:55) 
Empirical absorption correction using spherical harmonics, 
 implemented in SCALE3 ABSPACK scaling algorithm. 
;
_computing_data_collection
; 
CrysAlis RED, Oxford Diffraction Ltd., 
Version 1.171.32.29 (release 10-06-2008 CrysAlis171 .NET) 
(compiled Jun 10 2008,16:49:55) 
Empirical absorption correction using spherical harmonics, 
 implemented in SCALE3 ABSPACK scaling algorithm. 
;
_computing_data_reduction
; 
CrysAlis RED, Oxford Diffraction Ltd., 
Version 1.171.32.29 (release 10-06-2008 CrysAlis171 .NET) 
(compiled Jun 10 2008,16:49:55) 
Empirical absorption correction using spherical harmonics, 
 implemented in SCALE3 ABSPACK scaling algorithm. 
;
_computing_molecular_graphics SHELXTL
_computing_publication_material SHELXTL
_computing_structure_refinement 'SHELXL-97 (Sheldrick, 1997)'
_computing_structure_solution 'SHELXS-97 (Sheldrick, 1990)'
_diffrn_ambient_temperature 295(2)
_diffrn_measured_fraction_theta_full 0.999
_diffrn_measured_fraction_theta_max 0.999
_diffrn_measurement_device_type 'Oxford Diffraction Gemini A'
_diffrn_measurement_method CCD
_diffrn_radiation_monochromator graphite
_diffrn_radiation_source 'fine-focus sealed tube'
_diffrn_radiation_type MoK\a
_diffrn_radiation_wavelength 0.71073
_diffrn_reflns_av_R_equivalents 0.0502
_diffrn_reflns_av_sigmaI/netI 0.0484
_diffrn_reflns_limit_h_max 10
_diffrn_reflns_limit_h_min -12
_diffrn_reflns_limit_k_max 17
_diffrn_reflns_limit_k_min -17
_diffrn_reflns_limit_l_max 15
_diffrn_reflns_limit_l_min -15
_diffrn_reflns_number 16956
_diffrn_reflns_theta_full 27.50
_diffrn_reflns_theta_max 27.50
_diffrn_reflns_theta_min 2.88
_exptl_absorpt_coefficient_mu 1.396
_exptl_absorpt_correction_T_max 1.00000
_exptl_absorpt_correction_T_min 0.76563
_exptl_absorpt_correction_type multi-scan
_exptl_absorpt_process_details
; 
CrysAlis RED, Oxford Diffraction Ltd., 
Version 1.171.32.29 (release 10-06-2008 CrysAlis171 .NET) 
(compiled Jun 10 2008,16:49:55) 
Empirical absorption correction using spherical harmonics, 
 implemented in SCALE3 ABSPACK scaling algorithm. 
;
_exptl_crystal_density_diffrn 1.536
_exptl_crystal_density_method 'not measured'
_exptl_crystal_F_000 704
_exptl_crystal_size_max 0.20
_exptl_crystal_size_mid 0.20
_exptl_crystal_size_min 0.15
_refine_diff_density_max 0.697
_refine_diff_density_min -0.457
_refine_diff_density_rms 0.084
_refine_ls_extinction_method none
_refine_ls_goodness_of_fit_ref 0.987
_refine_ls_hydrogen_treatment mixed
_refine_ls_matrix_type full
_refine_ls_number_parameters 154
_refine_ls_number_reflns 3447
_refine_ls_number_restraints 0
_refine_ls_restrained_S_all 0.987
_refine_ls_R_factor_all 0.0654
_refine_ls_R_factor_gt 0.0326
_refine_ls_shift/su_max 0.008
_refine_ls_shift/su_mean 0.002
_refine_ls_structure_factor_coef Fsqd
_refine_ls_weighting_details 'calc w=1/[\s^2^(Fo^2^)+(0.0448P)^2^+0.0000P] where P=(Fo^2^+2Fc^2^)/3'
_refine_ls_weighting_scheme calc
_refine_ls_wR_factor_gt 0.0730
_refine_ls_wR_factor_ref 0.0824
_reflns_number_gt 2360
_reflns_number_total 3447
_reflns_threshold_expression >2sigma(I)
_cod_data_source_file ic900296y_si_003.cif
_cod_data_source_block ic13462
_cod_depositor_comments
;
The following automatic conversions were performed:
'_symmetry_cell_setting' value 'Monoclinic' changed to 'monoclinic'
according to '/home/saulius/struct/CIF-dictionaries/cif_core.dic'
dictionary named 'cif_core.dic' version 2.4.1 from 2010-06-29.

Automatic conversion script
Id: cif_fix_enum 1527 2010-12-29 10:47:43Z saulius 
;
_cod_database_code 4302908

loop_
_symmetry_equiv_pos_as_xyz
'x, y, z'
'-x+1/2, y+1/2, -z+1/2'
'-x, -y, -z'
'x-1/2, -y-1/2, z-1/2'

loop_
_atom_site_label
_atom_site_type_symbol
_atom_site_fract_x
_atom_site_fract_y
_atom_site_fract_z
_atom_site_U_iso_or_equiv
_atom_site_adp_type
_atom_site_occupancy
_atom_site_symmetry_multiplicity
_atom_site_calc_flag
_atom_site_refinement_flags
_atom_site_disorder_assembly
_atom_site_disorder_group
Pd1 Pd 0.40965(2) 0.205924(18) 0.761504(18) 0.03438(10) Uani 1 1 d . . .
Cl1 Cl 0.28232(10) 0.06341(7) 0.68991(8) 0.0564(3) Uani 1 1 d . . .
N1 N 0.5233(3) 0.3278(2) 0.8383(2) 0.0378(6) Uani 1 1 d . . .
N2 N 0.3314(3) 0.21827(19) 0.9192(2) 0.0397(7) Uani 1 1 d . . .
C1 C 0.5261(3) 0.3370(3) 0.9430(3) 0.0436(8) Uani 1 1 d . . .
H1A H 0.5746 0.3918 0.9829 0.052 Uiso 1 1 calc R . .
C2 C 0.4536(4) 0.2624(3) 1.0050(3) 0.0436(8) Uani 1 1 d . . .
C3 C 0.4105(4) 0.3168(3) 1.1046(3) 0.0593(11) Uani 1 1 d . . .
H3A H 0.3416 0.3684 1.0756 0.089 Uiso 1 1 calc R . .
H3B H 0.4922 0.3478 1.1528 0.089 Uiso 1 1 calc R . .
H3C H 0.3709 0.2680 1.1476 0.089 Uiso 1 1 calc R . .
C4 C 0.5633(4) 0.1809(3) 1.0512(3) 0.0605(11) Uani 1 1 d . . .
H4A H 0.5227 0.1305 1.0918 0.091 Uiso 1 1 calc R . .
H4B H 0.6431 0.2119 1.1017 0.091 Uiso 1 1 calc R . .
H4C H 0.5932 0.1489 0.9894 0.091 Uiso 1 1 calc R . .
C5 C 0.2127(4) 0.2917(3) 0.8880(3) 0.0543(10) Uani 1 1 d . . .
H5A H 0.1717 0.3023 0.9520 0.081 Uiso 1 1 calc R . .
H5B H 0.1425 0.2649 0.8257 0.081 Uiso 1 1 calc R . .
H5C H 0.2471 0.3555 0.8662 0.081 Uiso 1 1 calc R . .
C6 C 0.2757(4) 0.1244(3) 0.9586(3) 0.0608(11) Uani 1 1 d . . .
H6A H 0.2459 0.1381 1.0274 0.091 Uiso 1 1 calc R . .
H6B H 0.3481 0.0731 0.9728 0.091 Uiso 1 1 calc R . .
H6C H 0.1967 0.1005 0.9014 0.091 Uiso 1 1 calc R . .
C7 C 0.4854(4) 0.2148(2) 0.6172(3) 0.0401(8) Uani 1 1 d . . .
H7A H 0.5476 0.2724 0.6225 0.060 Uiso 1 1 calc R . .
H7B H 0.4080 0.2227 0.5523 0.060 Uiso 1 1 calc R . .
H7C H 0.5362 0.1534 0.6092 0.060 Uiso 1 1 calc R . .
C21 C 0.6058(3) 0.3975(3) 0.7891(3) 0.0401(8) Uani 1 1 d . . .
C22 C 0.7498(4) 0.4029(3) 0.8304(3) 0.0599(11) Uani 1 1 d . . .
H22A H 0.7950 0.3602 0.8889 0.072 Uiso 1 1 calc R . .
C23 C 0.8263(5) 0.4731(4) 0.7835(4) 0.0739(13) Uani 1 1 d . . .
H23A H 0.9234 0.4779 0.8113 0.089 Uiso 1 1 calc R . .
C24 C 0.7617(5) 0.5343(3) 0.6984(4) 0.0671(12) Uani 1 1 d . . .
H24A H 0.8145 0.5811 0.6679 0.080 Uiso 1 1 calc R . .
C25 C 0.6190(5) 0.5285(3) 0.6561(3) 0.0626(11) Uani 1 1 d . . .
H25A H 0.5753 0.5716 0.5974 0.075 Uiso 1 1 calc R . .
C26 C 0.5396(4) 0.4590(3) 0.7001(3) 0.0474(8) Uani 1 1 d . . .
H26A H 0.4429 0.4537 0.6703 0.057 Uiso 1 1 calc R . .

loop_
_atom_site_aniso_label
_atom_site_aniso_U_11
_atom_site_aniso_U_22
_atom_site_aniso_U_33
_atom_site_aniso_U_23
_atom_site_aniso_U_13
_atom_site_aniso_U_12
Pd1 0.03622(17) 0.03392(16) 0.03405(14) -0.00255(10) 0.01027(10) -0.00102(11)
Cl1 0.0576(6) 0.0460(5) 0.0642(6) -0.0137(4) 0.0113(4) -0.0101(5)
N1 0.0395(16) 0.0381(15) 0.0389(15) -0.0020(12) 0.0153(12) -0.0027(13)
N2 0.0473(17) 0.0364(16) 0.0395(14) 0.0000(11) 0.0184(12) -0.0084(13)
C1 0.050(2) 0.041(2) 0.0412(18) -0.0089(15) 0.0119(15) -0.0077(17)
C2 0.051(2) 0.048(2) 0.0337(17) -0.0063(15) 0.0132(15) -0.0018(18)
C3 0.073(3) 0.064(3) 0.049(2) -0.0169(18) 0.0296(19) -0.015(2)
C4 0.068(3) 0.072(3) 0.043(2) 0.0084(18) 0.0155(18) 0.007(2)
C5 0.048(2) 0.066(3) 0.054(2) 0.0024(18) 0.0235(18) 0.008(2)
C6 0.077(3) 0.053(2) 0.059(2) 0.0020(19) 0.028(2) -0.025(2)
C7 0.0432(19) 0.045(2) 0.0370(16) -0.0097(14) 0.0185(14) -0.0038(16)
C21 0.042(2) 0.042(2) 0.0401(17) -0.0089(15) 0.0170(14) -0.0101(16)
C22 0.054(2) 0.070(3) 0.056(2) 0.0009(19) 0.0143(19) -0.015(2)
C23 0.057(3) 0.092(4) 0.079(3) -0.017(3) 0.028(2) -0.030(3)
C24 0.089(3) 0.057(3) 0.071(3) -0.016(2) 0.050(2) -0.034(3)
C25 0.092(3) 0.048(2) 0.058(2) 0.0055(19) 0.037(2) -0.003(2)
C26 0.054(2) 0.042(2) 0.0514(19) -0.0009(16) 0.0229(17) -0.0034(18)

loop_
_atom_type_symbol
_atom_type_description
_atom_type_scat_dispersion_real
_atom_type_scat_dispersion_imag
_atom_type_scat_source
C C 0.0033 0.0016 'International Tables Vol C Tables 4.2.6.8 and 6.1.1.4'
H H 0.0000 0.0000 'International Tables Vol C Tables 4.2.6.8 and 6.1.1.4'
N N 0.0061 0.0033 'International Tables Vol C Tables 4.2.6.8 and 6.1.1.4'
Cl Cl 0.1484 0.1585 'International Tables Vol C Tables 4.2.6.8 and 6.1.1.4'
Pd Pd -0.9988 1.0072 'International Tables Vol C Tables 4.2.6.8 and 6.1.1.4'

loop_
_geom_angle_atom_site_label_1
_geom_angle_atom_site_label_2
_geom_angle_atom_site_label_3
_geom_angle
_geom_angle_site_symmetry_1
_geom_angle_site_symmetry_3
_geom_angle_publ_flag
N1 Pd1 C7 94.56(11) . . ?
N1 Pd1 N2 79.00(10) . . ?
C7 Pd1 N2 172.52(11) . . ?
N1 Pd1 Cl1 175.22(8) . . ?
C7 Pd1 Cl1 89.65(9) . . ?
N2 Pd1 Cl1 96.94(7) . . ?
C1 N1 C21 118.1(3) . . ?
C1 N1 Pd1 114.4(2) . . ?
C21 N1 Pd1 127.30(19) . . ?
C6 N2 C5 107.5(3) . . ?
C6 N2 C2 113.0(3) . . ?
C5 N2 C2 111.8(3) . . ?
C6 N2 Pd1 116.4(2) . . ?
C5 N2 Pd1 103.4(2) . . ?
C2 N2 Pd1 104.37(18) . . ?
N1 C1 C2 122.3(3) . . ?
N2 C2 C1 107.0(2) . . ?
N2 C2 C4 111.1(3) . . ?
C1 C2 C4 105.6(3) . . ?
N2 C2 C3 113.8(3) . . ?
C1 C2 C3 109.5(3) . . ?
C4 C2 C3 109.4(3) . . ?
C26 C21 C22 120.3(3) . . ?
C26 C21 N1 119.4(3) . . ?
C22 C21 N1 120.3(3) . . ?
C23 C22 C21 119.0(4) . . ?
C24 C23 C22 120.7(4) . . ?
C23 C24 C25 120.6(4) . . ?
C24 C25 C26 120.3(4) . . ?
C25 C26 C21 119.0(4) . . ?

loop_
_geom_bond_atom_site_label_1
_geom_bond_atom_site_label_2
_geom_bond_distance
_geom_bond_site_symmetry_2
_geom_bond_publ_flag
Pd1 N1 2.040(3) . ?
Pd1 C7 2.051(3) . ?
Pd1 N2 2.219(3) . ?
Pd1 Cl1 2.2966(9) . ?
N1 C1 1.267(4) . ?
N1 C21 1.433(4) . ?
N2 C6 1.468(4) . ?
N2 C5 1.484(4) . ?
N2 C2 1.501(4) . ?
C1 C2 1.504(5) . ?
C2 C4 1.521(5) . ?
C2 C3 1.541(5) . ?
C21 C26 1.379(5) . ?
C21 C22 1.377(5) . ?
C22 C23 1.385(6) . ?
C23 C24 1.341(6) . ?
C24 C25 1.366(6) . ?
C25 C26 1.379(5) . ?
